data_4108642
loop_
_publ_author_name
'K. C. Nicolaou'
'Stephen M. Dalby'
'Utpal Majumder'

_publ_section_title
;
 A Concise Asymmetric Total Synthesis of Aspidophytine
;
_journal_name_full 'Journal of the American Chemical Society'
_journal_page_first 14942
_journal_page_last 14943
_journal_paper_doi 10.1021/ja806176w
_journal_volume 130
_journal_year 2008
_chemical_formula_sum 'C20 H26 Cl2 N2 O6'
_chemical_formula_weight 461.33
_chemical_name_systematic
; 
 ? 
;
_space_group_IT_number 4
_symmetry_cell_setting monoclinic
_symmetry_space_group_name_Hall 'P 2yb'
_symmetry_space_group_name_H-M 'P 1 21 1'
_atom_sites_solution_hydrogens geom
_atom_sites_solution_primary direct
_atom_sites_solution_secondary difmap
_audit_creation_method SHELXL-97
_cell_angle_alpha 90.00
_cell_angle_beta 102.21(3)
_cell_angle_gamma 90.00
_cell_formula_units_Z 2
_cell_length_a 7.5475(15)
_cell_length_b 18.249(4)
_cell_length_c 8.2324(16)
_cell_measurement_reflns_used 3821
_cell_measurement_temperature 296(2)
_cell_measurement_theta_max 25.0
_cell_measurement_theta_min 2.5
_cell_volume 1108.2(4)
_computing_cell_refinement 'Bruker SAINT+'
_computing_data_collection 'Bruker SMART'
_computing_data_reduction 'Bruker SAINT+'
_computing_molecular_graphics 'Bruker SHELXTL'
_computing_publication_material 'Bruker SHELXTL'
_computing_structure_refinement 'SHELXL-97 (Sheldrick, 1997)'
_computing_structure_solution 'SHELXS-97 (Sheldrick, 1997)'
_diffrn_ambient_temperature 296(2)
_diffrn_measured_fraction_theta_full 1.000
_diffrn_measured_fraction_theta_max 1.000
_diffrn_measurement_device_type 'CCD area detector'
_diffrn_measurement_method 'phi and omega scans'
_diffrn_radiation_monochromator graphite
_diffrn_radiation_source 'fine-focus sealed tube'
_diffrn_radiation_type MoK\a
_diffrn_radiation_wavelength 0.71073
_diffrn_reflns_av_R_equivalents 0.0284
_diffrn_reflns_av_sigmaI/netI 0.0487
_diffrn_reflns_limit_h_max 8
_diffrn_reflns_limit_h_min -8
_diffrn_reflns_limit_k_max 21
_diffrn_reflns_limit_k_min -21
_diffrn_reflns_limit_l_max 9
_diffrn_reflns_limit_l_min -9
_diffrn_reflns_number 8144
_diffrn_reflns_theta_full 24.99
_diffrn_reflns_theta_max 24.99
_diffrn_reflns_theta_min 2.23
_diffrn_standards_decay_% 1
_exptl_absorpt_coefficient_mu 0.331
_exptl_absorpt_correction_T_max 0.9613
_exptl_absorpt_correction_T_min 0.9217
_exptl_absorpt_correction_type multi-scan
_exptl_absorpt_process_details 'SADABS (Sheldrick, 1999)'
_exptl_crystal_colour Colorless
_exptl_crystal_density_diffrn 1.382
_exptl_crystal_density_meas 0
_exptl_crystal_description Parallalepiped
_exptl_crystal_F_000 484
_exptl_crystal_size_max 0.25
_exptl_crystal_size_mid 0.18
_exptl_crystal_size_min 0.12
_refine_diff_density_max 0.231
_refine_diff_density_min -0.273
_refine_diff_density_rms 0.042
_refine_ls_abs_structure_details 'Flack H D (1983), Acta Cryst. A39, 876-881'
_refine_ls_abs_structure_Flack -0.05(10)
_refine_ls_extinction_method none
_refine_ls_goodness_of_fit_ref 1.057
_refine_ls_hydrogen_treatment constr
_refine_ls_matrix_type full
_refine_ls_number_parameters 273
_refine_ls_number_reflns 3868
_refine_ls_number_restraints 1
_refine_ls_restrained_S_all 1.057
_refine_ls_R_factor_all 0.0597
_refine_ls_R_factor_gt 0.0498
_refine_ls_shift/su_max 0.002
_refine_ls_shift/su_mean 0.000
_refine_ls_structure_factor_coef Fsqd
_refine_ls_weighting_details 'calc w=1/[\s^2^(Fo^2^)+(0.0700P)^2^+0.1400P] where P=(Fo^2^+2Fc^2^)/3'
_refine_ls_weighting_scheme calc
_refine_ls_wR_factor_gt 0.1291
_refine_ls_wR_factor_ref 0.1367
_reflns_number_gt 3258
_reflns_number_total 3868
_reflns_threshold_expression >2sigma(I)
_cod_data_source_file ja806176w_si_002.cif
_cod_data_source_block majm
_cod_original_cell_volume 1108.3(4)
_cod_database_code 4108642

loop_
_symmetry_equiv_pos_as_xyz
'x, y, z'
'-x, y+1/2, -z'

loop_
_atom_site_label
_atom_site_type_symbol
_atom_site_fract_x
_atom_site_fract_y
_atom_site_fract_z
_atom_site_U_iso_or_equiv
_atom_site_adp_type
_atom_site_occupancy
_atom_site_symmetry_multiplicity
_atom_site_calc_flag
_atom_site_refinement_flags
O1 O 0.0047(4) 0.06254(15) -0.0211(3) 0.0729(8) Uani 1 1 d .
O2 O 0.0880(3) 0.16275(12) 0.1297(2) 0.0487(5) Uani 1 1 d .
O3 O 0.2549(3) 0.30653(13) 0.3572(3) 0.0523(6) Uani 1 1 d .
O4 O 0.7893(4) 0.34270(19) 0.8200(3) 0.0785(8) Uani 1 1 d .
O5 O 0.7273(3) 0.24216(15) 0.6693(3) 0.0651(7) Uani 1 1 d .
O6 O 0.3459(4) 0.22430(16) 0.6399(3) 0.0647(7) Uani 1 1 d .
H6 H 0.2927 0.2557 0.5767 0.078 Uiso 1 1 calc R
N1 N -0.0739(5) -0.04316(19) 0.6987(4) 0.0742(10) Uani 1 1 d .
H1A H -0.0963 -0.0894 0.6982 0.089 Uiso 1 1 calc R
H1B H -0.0665 -0.0182 0.7885 0.089 Uiso 1 1 calc R
N2 N 0.3676(3) 0.27340(15) 0.1366(3) 0.0454(6) Uani 1 1 d .
C1 C -0.0356(5) -0.01472(19) 0.2699(4) 0.0537(8) Uani 1 1 d .
H1 H -0.0438 -0.0419 0.1730 0.064 Uiso 1 1 calc R
C2 C -0.0615(5) -0.04895(19) 0.4100(4) 0.0543(8) Uani 1 1 d .
H2 H -0.0869 -0.0989 0.4076 0.065 Uiso 1 1 calc R
C3 C -0.0500(5) -0.00948(19) 0.5574(4) 0.0533(8) Uani 1 1 d .
C4 C -0.0132(5) 0.06594(18) 0.5547(4) 0.0512(8) Uani 1 1 d .
H4 H -0.0076 0.0936 0.6505 0.061 Uiso 1 1 calc R
C5 C 0.0145(5) 0.09921(19) 0.4140(4) 0.0477(7) Uani 1 1 d .
H5 H 0.0415 0.1490 0.4160 0.057 Uiso 1 1 calc R
C6 C 0.0030(4) 0.05990(18) 0.2676(4) 0.0465(7) Uani 1 1 d .
C7 C 0.0300(5) 0.09352(18) 0.1123(4) 0.0472(8) Uani 1 1 d .
C8 C 0.1145(5) 0.19881(19) -0.0189(4) 0.0512(8) Uani 1 1 d .
H8A H 0.0005 0.2020 -0.0992 0.061 Uiso 1 1 calc R
H8B H 0.1997 0.1714 -0.0683 0.061 Uiso 1 1 calc R
C9 C 0.1867(4) 0.2738(2) 0.0281(4) 0.0505(8) Uani 1 1 d .
H9A H 0.1914 0.3009 -0.0722 0.061 Uiso 1 1 calc R
H9B H 0.1038 0.2991 0.0841 0.061 Uiso 1 1 calc R
C10 C 0.3868(4) 0.29092(16) 0.2964(4) 0.0420(7) Uani 1 1 d .
C11 C 0.5174(5) 0.2613(2) 0.0486(4) 0.0614(9) Uani 1 1 d .
H11A H 0.5317 0.3048 -0.0151 0.074 Uiso 1 1 calc R
H11B H 0.4855 0.2210 -0.0290 0.074 Uiso 1 1 calc R
C12 C 0.6937(5) 0.2444(3) 0.1637(5) 0.0678(11) Uani 1 1 d .
H12A H 0.7915 0.2485 0.1044 0.081 Uiso 1 1 calc R
H12B H 0.6919 0.1946 0.2040 0.081 Uiso 1 1 calc R
C13 C 0.7260(5) 0.2966(2) 0.3080(4) 0.0627(10) Uani 1 1 d .
H13A H 0.7291 0.3464 0.2672 0.075 Uiso 1 1 calc R
H13B H 0.8428 0.2862 0.3796 0.075 Uiso 1 1 calc R
C14 C 0.5772(4) 0.29024(18) 0.4088(4) 0.0472(7) Uani 1 1 d .
C15 C 0.5994(5) 0.3495(2) 0.5426(4) 0.0574(9) Uani 1 1 d .
H15A H 0.6588 0.3925 0.5096 0.069 Uiso 1 1 calc R
H15B H 0.4827 0.3638 0.5641 0.069 Uiso 1 1 calc R
C16 C 0.7150(5) 0.3141(2) 0.6930(4) 0.0569(9) Uani 1 1 d .
C17 C 0.6094(5) 0.21900(19) 0.5154(4) 0.0504(8) Uani 1 1 d .
H17 H 0.6767 0.1844 0.4602 0.060 Uiso 1 1 calc R
C18 C 0.4474(5) 0.1794(2) 0.5541(4) 0.0546(8) Uani 1 1 d .
H18 H 0.3687 0.1643 0.4489 0.065 Uiso 1 1 calc R
C19 C 0.5048(6) 0.1109(2) 0.6582(6) 0.0771(12) Uani 1 1 d .
H19A H 0.3995 0.0874 0.6823 0.092 Uiso 1 1 calc R
H19B H 0.5855 0.1244 0.7603 0.092 Uiso 1 1 calc R
H19C H 0.5655 0.0778 0.5975 0.092 Uiso 1 1 calc R
Cl1 Cl 0.4381(2) 0.45738(8) 1.0794(2) 0.1096(5) Uani 1 1 d .
Cl2 Cl 0.5181(3) 0.54779(14) 0.8145(3) 0.1652(10) Uani 1 1 d .
C20 C 0.5962(10) 0.4888(4) 0.9788(12) 0.143(3) Uani 1 1 d .
H20A H 0.6526 0.4470 0.9372 0.171 Uiso 1 1 calc R
H20B H 0.6895 0.5138 1.0586 0.171 Uiso 1 1 calc R

loop_
_atom_site_aniso_label
_atom_site_aniso_U_11
_atom_site_aniso_U_22
_atom_site_aniso_U_33
_atom_site_aniso_U_23
_atom_site_aniso_U_13
_atom_site_aniso_U_12
O1 0.102(2) 0.0727(17) 0.0449(14) -0.0126(13) 0.0167(14) -0.0183(16)
O2 0.0548(13) 0.0527(13) 0.0395(11) 0.0007(9) 0.0122(10) -0.0006(10)
O3 0.0481(13) 0.0655(14) 0.0452(12) 0.0022(11) 0.0138(10) 0.0161(10)
O4 0.0828(19) 0.095(2) 0.0501(15) 0.0001(14) -0.0025(14) -0.0254(16)
O5 0.0598(16) 0.0734(19) 0.0528(14) 0.0118(12) -0.0093(12) -0.0025(12)
O6 0.0689(16) 0.0817(18) 0.0463(13) 0.0057(13) 0.0186(12) 0.0054(13)
N1 0.116(3) 0.0576(18) 0.0551(18) -0.0013(15) 0.0325(19) -0.0204(19)
N2 0.0441(14) 0.0555(16) 0.0380(14) 0.0053(12) 0.0118(11) 0.0044(12)
C1 0.063(2) 0.0502(19) 0.0483(18) -0.0134(15) 0.0129(16) -0.0019(15)
C2 0.064(2) 0.0429(17) 0.056(2) -0.0045(15) 0.0126(17) -0.0069(16)
C3 0.052(2) 0.055(2) 0.053(2) -0.0005(16) 0.0123(16) -0.0048(16)
C4 0.058(2) 0.055(2) 0.0431(17) -0.0110(15) 0.0144(15) -0.0050(15)
C5 0.0501(19) 0.0464(17) 0.0483(18) -0.0043(14) 0.0139(14) -0.0040(14)
C6 0.0403(16) 0.0527(19) 0.0464(17) -0.0034(14) 0.0086(13) -0.0003(14)
C7 0.0438(18) 0.054(2) 0.0433(18) -0.0034(15) 0.0074(14) 0.0027(14)
C8 0.0492(18) 0.065(2) 0.0369(16) -0.0008(14) 0.0042(13) 0.0006(16)
C9 0.0513(18) 0.059(2) 0.0404(16) 0.0128(15) 0.0074(14) 0.0048(15)
C10 0.0432(16) 0.0432(16) 0.0393(16) 0.0074(12) 0.0082(13) 0.0061(13)
C11 0.056(2) 0.084(3) 0.0496(19) 0.0020(18) 0.0232(17) -0.0050(18)
C12 0.050(2) 0.097(3) 0.065(2) 0.009(2) 0.0295(18) 0.012(2)
C13 0.0447(19) 0.083(3) 0.060(2) 0.0099(19) 0.0085(15) -0.0007(18)
C14 0.0419(17) 0.0528(18) 0.0448(17) 0.0077(14) 0.0044(13) 0.0022(15)
C15 0.064(2) 0.058(2) 0.0471(19) 0.0035(16) 0.0036(16) -0.0028(17)
C16 0.054(2) 0.070(3) 0.0453(19) 0.0032(17) 0.0055(15) -0.0109(17)
C17 0.0490(18) 0.0535(18) 0.0454(17) 0.0026(15) 0.0029(14) 0.0048(15)
C18 0.059(2) 0.057(2) 0.0453(17) 0.0056(15) 0.0070(16) 0.0025(16)
C19 0.082(3) 0.067(3) 0.081(3) 0.020(2) 0.015(2) -0.006(2)
Cl1 0.1063(10) 0.0926(9) 0.1359(13) -0.0003(8) 0.0392(9) -0.0101(7)
Cl2 0.1014(12) 0.182(2) 0.205(2) 0.0907(18) 0.0159(13) -0.0223(12)
C20 0.114(5) 0.096(4) 0.229(9) 0.005(5) 0.060(6) 0.011(4)

loop_
_atom_type_symbol
_atom_type_description
_atom_type_scat_dispersion_real
_atom_type_scat_dispersion_imag
_atom_type_scat_source
C C 0.0033 0.0016 'International Tables Vol C Tables 4.2.6.8 and 6.1.1.4'
H H 0.0000 0.0000 'International Tables Vol C Tables 4.2.6.8 and 6.1.1.4'
N N 0.0061 0.0033 'International Tables Vol C Tables 4.2.6.8 and 6.1.1.4'
O O 0.0106 0.0060 'International Tables Vol C Tables 4.2.6.8 and 6.1.1.4'
Cl Cl 0.1484 0.1585 'International Tables Vol C Tables 4.2.6.8 and 6.1.1.4'

loop_
_geom_angle_atom_site_label_1
_geom_angle_atom_site_label_2
_geom_angle_atom_site_label_3
_geom_angle
C7 O2 C8 116.3(2)
C16 O5 C17 111.5(3)
C10 N2 C9 119.6(3)
C10 N2 C11 125.7(3)
C9 N2 C11 114.3(3)
C2 C1 C6 121.8(3)
C1 C2 C3 120.3(3)
N1 C3 C2 120.9(3)
N1 C3 C4 121.2(3)
C2 C3 C4 117.8(3)
C5 C4 C3 121.1(3)
C4 C5 C6 121.0(3)
C5 C6 C1 117.9(3)
C5 C6 C7 123.0(3)
C1 C6 C7 119.2(3)
O1 C7 O2 121.5(3)
O1 C7 C6 124.6(3)
O2 C7 C6 113.9(3)
O2 C8 C9 107.9(3)
N2 C9 C8 113.3(3)
O3 C10 N2 121.7(3)
O3 C10 C14 119.2(3)
N2 C10 C14 119.1(3)
N2 C11 C12 112.9(3)
C11 C12 C13 110.2(3)
C12 C13 C14 111.4(3)
C15 C14 C13 110.8(3)
C15 C14 C10 112.0(3)
C13 C14 C10 111.8(3)
C15 C14 C17 101.8(2)
C13 C14 C17 108.8(3)
C10 C14 C17 111.1(3)
C16 C15 C14 104.2(3)
O4 C16 O5 121.6(3)
O4 C16 C15 128.0(4)
O5 C16 C15 110.4(3)
O5 C17 C18 109.3(3)
O5 C17 C14 104.1(3)
C18 C17 C14 118.8(3)
O6 C18 C17 112.1(3)
O6 C18 C19 108.4(3)
C17 C18 C19 111.3(3)
Cl1 C20 Cl2 115.8(4)

loop_
_geom_bond_atom_site_label_1
_geom_bond_atom_site_label_2
_geom_bond_distance
O1 C7 1.214(4)
O2 C7 1.335(4)
O2 C8 1.439(4)
O3 C10 1.238(4)
O4 C16 1.197(4)
O5 C16 1.333(5)
O5 C17 1.449(4)
O6 C18 1.410(4)
N1 C3 1.361(5)
N2 C10 1.331(4)
N2 C9 1.465(4)
N2 C11 1.483(4)
C1 C2 1.362(5)
C1 C6 1.393(5)
C2 C3 1.398(5)
C3 C4 1.405(5)
C4 C5 1.362(5)
C5 C6 1.389(5)
C6 C7 1.471(5)
C8 C9 1.493(5)
C10 C14 1.536(4)
C11 C12 1.493(5)
C12 C13 1.501(6)
C13 C14 1.535(5)
C14 C15 1.527(5)
C14 C17 1.559(5)
C15 C16 1.502(5)
C17 C18 1.512(5)
C18 C19 1.526(5)
Cl1 C20 1.690(7)
Cl2 C20 1.732(9)

loop_
_geom_hbond_atom_site_label_D
_geom_hbond_atom_site_label_H
_geom_hbond_atom_site_label_A
_geom_hbond_distance_DH
_geom_hbond_distance_HA
_geom_hbond_distance_DA
_geom_hbond_angle_DHA
_geom_hbond_site_symmetry_A
O6 H6 O3 0.82 2.00 2.732(3) 148.9 .
N1 H1B O1 0.86 2.14 2.969(4) 163.1 1_556

loop_
_geom_torsion_atom_site_label_1
_geom_torsion_atom_site_label_2
_geom_torsion_atom_site_label_3
_geom_torsion_atom_site_label_4
_geom_torsion
C6 C1 C2 C3 0.1(6)
C1 C2 C3 N1 -179.4(4)
C1 C2 C3 C4 0.6(6)
N1 C3 C4 C5 178.6(4)
C2 C3 C4 C5 -1.4(5)
C3 C4 C5 C6 1.5(5)
C4 C5 C6 C1 -0.8(5)
C4 C5 C6 C7 179.4(3)
C2 C1 C6 C5 0.0(5)
C2 C1 C6 C7 179.8(3)
C8 O2 C7 O1 1.4(4)
C8 O2 C7 C6 -179.2(3)
C5 C6 C7 O1 -172.9(4)
C1 C6 C7 O1 7.2(5)
C5 C6 C7 O2 7.7(4)
C1 C6 C7 O2 -172.1(3)
C7 O2 C8 C9 -177.5(3)
C10 N2 C9 C8 -107.3(3)
C11 N2 C9 C8 79.6(4)
O2 C8 C9 N2 65.5(3)
C9 N2 C10 O3 1.2(4)
C11 N2 C10 O3 173.4(3)
C9 N2 C10 C14 179.9(3)
C11 N2 C10 C14 -7.8(5)
C10 N2 C11 C12 20.4(5)
C9 N2 C11 C12 -167.0(3)
N2 C11 C12 C13 -45.8(5)
C11 C12 C13 C14 61.1(4)
C12 C13 C14 C15 -173.4(3)
C12 C13 C14 C10 -47.7(4)
C12 C13 C14 C17 75.5(4)
O3 C10 C14 C15 -35.1(4)
N2 C10 C14 C15 146.1(3)
O3 C10 C14 C13 -160.1(3)
N2 C10 C14 C13 21.1(4)
O3 C10 C14 C17 78.0(4)
N2 C10 C14 C17 -100.8(3)
C13 C14 C15 C16 -91.7(3)
C10 C14 C15 C16 142.6(3)
C17 C14 C15 C16 23.9(3)
C17 O5 C16 O4 173.1(3)
C17 O5 C16 C15 -6.8(4)
C14 C15 C16 O4 168.1(4)
C14 C15 C16 O5 -12.1(4)
C16 O5 C17 C18 -105.5(3)
C16 O5 C17 C14 22.3(4)
C15 C14 C17 O5 -27.8(3)
C13 C14 C17 O5 89.3(3)
C10 C14 C17 O5 -147.2(3)
C15 C14 C17 C18 93.9(3)
C13 C14 C17 C18 -149.0(3)
C10 C14 C17 C18 -25.5(4)
O5 C17 C18 O6 60.2(3)
C14 C17 C18 O6 -58.8(4)
O5 C17 C18 C19 -61.4(4)
C14 C17 C18 C19 179.6(3)
